data_7062997
loop_
_publ_author_name
'Govdi, Anastasia I.'
'Danilkina, Natalia A.'
'Shtyrov, Andrey A.'
'Ryazantsev, Mikhail N.'
'Kim, Mia D.'
'Kryukova, Mariya A.'
'Balova, Irina A.'

_publ_section_title
;
 Cu-catalyzed cycloaddition of aryl azides to 1-iodobuta-1,3-diynes: an
 experimental and quantum chemical study of unusual regiochemistry
;
_journal_issue 11
_journal_name_full 'New Journal of Chemistry'
_journal_page_first 4831
_journal_page_last 4845
_journal_paper_doi 10.1039/D3NJ03823H
_journal_volume 48
_journal_year 2024
_chemical_formula_moiety 'C18 H14 I N3 O'
_chemical_formula_sum 'C18 H14 I N3 O'
_chemical_formula_weight 415.22
_space_group_crystal_system triclinic
_space_group_IT_number 1
_space_group_name_Hall 'P 1'
_space_group_name_H-M_alt 'P 1'
_atom_sites_solution_hydrogens geom
_atom_sites_solution_primary dual
_audit_creation_date 2023-02-06
_audit_creation_method
;
Olex2 1.5
(compiled 2022.04.07 svn.rca3783a0 for OlexSys, GUI svn.r6498)
;
_audit_update_record
;
2023-02-07 deposited with the CCDC.	2024-01-29 downloaded from the CCDC.
;
_cell_angle_alpha 98.052(2)
_cell_angle_beta 101.391(2)
_cell_angle_gamma 90.231(2)
_cell_formula_units_Z 2
_cell_length_a 7.2957(2)
_cell_length_b 7.4157(2)
_cell_length_c 15.3505(2)
_cell_measurement_reflns_used 16573
_cell_measurement_temperature 100.00(10)
_cell_measurement_theta_max 76.6830
_cell_measurement_theta_min 2.8340
_cell_volume 805.69(3)
_computing_cell_refinement 'CrysAlisPro 1.171.40.71a (Rigaku OD, 2020)'
_computing_data_collection 'CrysAlisPro 1.171.40.71a (Rigaku OD, 2020)'
_computing_data_reduction 'CrysAlisPro 1.171.40.71a (Rigaku OD, 2020)'
_computing_molecular_graphics 'Olex2 1.5 (Dolomanov et al., 2009)'
_computing_publication_material 'Olex2 1.5 (Dolomanov et al., 2009)'
_computing_structure_refinement 'SHELXL 2018/3 (Sheldrick, 2015)'
_computing_structure_solution 'SHELXT 2018/2 (Sheldrick, 2018)'
_diffrn_ambient_environment N~2~
_diffrn_ambient_temperature 100.00(10)
_diffrn_detector 'Hybrid Pixel Array Detector'
_diffrn_detector_area_resol_mean 10.0000
_diffrn_detector_type HyPix
_diffrn_measured_fraction_theta_full 0.999
_diffrn_measured_fraction_theta_max 0.982
_diffrn_measurement_details
;
List of Runs (angles in degrees, time in seconds):

  # Type    Start    End  Width  t~exp~   \w     \q     \k     \f   Frames
#--------------------------------------------------------------------------
  1  \w    -20.00  25.00   0.50    0.05    --  -47.20  19.00 -90.00   90
  2  \w    -26.00  26.00   0.50    0.05    --  -47.20  19.00-180.00  104
  3  \w     70.00  95.00   0.50    0.05    --   47.20 132.00-108.00   50
  4  \w     77.00 115.00   0.50    0.05    --   47.20 125.00 -30.00   76
  5  \w     90.00 117.00   0.50    0.05    --   47.20 125.00  30.00   54
  6  \w     85.00 111.00   0.50    0.05    --   47.20 137.00  67.00   52
  7  \w    122.00 147.00   0.50    0.06    --  107.75 137.00  67.00   50
  8  \w    129.00 171.00   0.50    0.06    --  107.75 125.00   0.00   84
  9  \w    133.00 173.00   0.50    0.06    --  107.75  61.00   0.00   80
 10  \w     91.00 116.00   0.50    0.06    --  107.75 132.00-108.00   50
 11  \w     86.00 153.00   0.50    0.06    --  107.75  77.00 -30.00  134
 12  \w     94.00 123.00   0.50    0.06    --  107.75  61.00   0.00   58
 13  \w     74.00 115.00   0.50    0.06    --  107.75 125.00   0.00   82
 14  \w     90.00 121.00   0.50    0.06    --  107.75  77.00 150.00   62
 15  \w    140.00 166.00   0.50    0.06    --  107.75  77.00 150.00   52
 16  \w     35.00  91.00   0.50    0.06    --  107.75 -77.00 120.00  112
 17  \w     62.00 102.00   0.50    0.06    --  107.75 -94.00  90.00   80
 18  \w     81.00 120.00   0.50    0.06    --  107.75-137.00   5.00   78
 19  \w     79.00 105.00   0.50    0.06    --  107.75 -94.00 -30.00   52
 20  \w     80.00 107.00   0.50    0.06    --  107.75-125.00 -60.00   54
 21  \w     72.00 104.00   0.50    0.06    --  107.75 -94.00   0.00   64
 22  \w     73.00 112.00   0.50    0.06    --  107.75-125.00 -30.00   78
 23  \w     58.00  83.00   0.50    0.05    --   47.20-137.00   5.00   50
 24  \w     35.00  71.00   0.50    0.06    --  107.75 -61.00  60.00   72
 25  \w     44.00  71.00   0.50    0.06    --  107.75 -61.00   0.00   54
 26  \w     35.00  60.00   0.50    0.06    --  107.75 -61.00 -30.00   50
 27  \w     35.00  60.00   0.50    0.06    --  107.75 -94.00   0.00   50
 28  \w     36.00  82.00   0.50    0.06    --  107.75-125.00   0.00   92
 29  \w     47.00  72.00   0.50    0.06    --  107.75-125.00 -60.00   50
 30  \w     39.00  64.00   0.50    0.06    --  107.75 -61.00  30.00   50
 31  \w     65.00 112.00   0.50    0.06    --  107.75-125.00  90.00   94
 32  \w     55.00 101.00   0.50    0.06    --  107.75-125.00-150.00   92
 33  \w     60.00  88.00   0.50    0.06    --  107.75-132.00-178.00   56
 34  \w     60.00  87.00   0.50    0.05    --   47.20-132.00-178.00   54
 35  \w    -68.00 -34.00   0.50    0.06    -- -106.00  61.00 -60.00   68
 36  \w    -69.00 -35.00   0.50    0.06    -- -106.00  61.00-120.00   68
 37  \w    -75.00 -50.00   0.50    0.06    -- -106.00 132.00-108.00   50
 38  \w    -92.00 -64.00   0.50    0.06    -- -106.00  77.00-120.00   56
 39  \w   -108.00 -83.00   0.50    0.06    -- -106.00 109.00-165.43   50
 40  \w    -97.00 -21.00   0.50    0.05    --  -47.20 132.00-108.00  152
 41  \w    -87.00 -57.00   0.50    0.05    --  -47.20 137.00  67.00   60
 42  \w     74.00 119.00   0.50    0.05    --   47.20 125.00-180.00   90
 43  \w    -94.00 -69.00   0.50    0.05    --  -47.20-132.00-178.00   50
 44  \w   -131.00-106.00   0.50    0.06    -- -106.00-132.00-178.00   50
 45  \w   -175.00 -92.00   0.50    0.06    -- -106.00 -61.00-180.00  166
 46  \w   -105.00 -76.00   0.50    0.06    -- -106.00-125.00 -30.00   58
 47  \w   -123.00 -97.00   0.50    0.06    -- -106.00-137.00   5.00   52
 48  \w   -115.00 -83.00   0.50    0.06    -- -106.00 -94.00  60.00   64
 49  \w   -120.00 -73.00   0.50    0.05    --  -47.20-137.00   5.00   94
 50  \w   -114.00 -79.00   0.50    0.05    --  -47.20-125.00  90.00   70
 51  \w   -166.00-141.00   0.50    0.06    -- -106.00 -94.00  60.00   50
 52  \w   -175.00 -83.00   0.50    0.06    -- -106.00 -94.00 120.00  184
 53  \w   -175.00 -92.00   0.50    0.06    -- -106.00 -15.00  90.00  166
 54  \w   -175.00-130.00   0.50    0.06    -- -106.00-125.00 -30.00   90
 55  \w   -175.00-138.00   0.50    0.06    -- -106.00 -30.00-120.00   74
 56  \w   -114.00 -65.00   0.50    0.06    -- -106.00 137.00  67.00   98
 57  \w    123.00 148.00   0.50    0.06    --  107.75 132.00-108.00   50
 58  \w    -54.00 -29.00   0.50    0.05    --   10.00 156.00 135.78   50
 59  \w    -10.00  15.00   0.50    0.05    --   22.00  96.00  30.09   50
 60  \w    -13.00  12.00   0.50    0.05    --   22.00 102.00 -58.10   50
 61  \w     15.00  40.00   0.50    0.05    --   42.00  87.00  94.01   50
 62  \w     15.00  41.00   0.50    0.05    --   42.00  89.00-146.06   52
 63  \w     13.00  38.00   0.50    0.05    --   42.00  91.00 145.89   50
 64  \w     95.00 121.00   0.50    0.05    --   47.20  19.00-180.00   52
 65  \w     25.00  50.00   0.50    0.05    --   47.20  77.00 -60.00   50
 66  \w     39.00  74.00   0.50    0.05    --   47.20  19.00-180.00   70
 67  \w     -4.00  22.00   0.50    0.05    --   47.20 -19.00 -90.00   52
 68  \w     27.00  53.00   0.50    0.05    --   50.00  78.00 -14.92   52
 69  \w     34.00  60.00   0.50    0.05    --   54.00  74.00  22.40   52
 70  \w     31.00  57.00   0.50    0.05    --   54.00  80.00 146.44   52
 71  \w     32.00  57.00   0.50    0.05    --   54.00  78.00-168.81   50
 72  \w     32.00  59.00   0.50    0.05    --   54.00  80.00  49.42   54
 73  \w     35.00  61.00   0.50    0.05    --   58.00  77.00 104.57   52
 74  \w     34.00  60.00   0.50    0.05    --   58.00  80.00 -71.74   52
 75  \w     36.00  62.00   0.50    0.05    --   58.00  75.00-142.00   52
 76  \w     41.00  66.00   0.50    0.05    --   62.00  72.00-127.33   50
 77  \w     41.00  67.00   0.50    0.05    --   62.00  73.00 -85.45   52
 78  \w    -71.00 -45.00   0.50    0.05    --  -66.00 -72.00 -19.28   52
 79  \w     42.00  67.00   0.50    0.05    --   66.00  80.00 135.76   50
 80  \w    -76.00 -50.00   0.50    0.05    --  -70.00 -69.00  23.71   52
 81  \w    -77.00 -52.00   0.50    0.05    --  -70.00 -66.00 170.28   50
 82  \w     54.00  80.00   0.50    0.05    --   70.00  78.00-125.99   52
 83  \w    -80.00 -54.00   0.50    0.05    --  -74.00 -69.00 -88.19   52
 84  \w    -83.00 -57.00   0.50    0.05    --  -74.00 -64.00 119.15   52
 85  \w    -83.00 -57.00   0.50    0.05    --  -74.00 -65.00  79.13   52
 86  \w    -95.00 -69.00   0.50    0.05    --  -74.00 -58.00 -44.32   52
 87  \w    -80.00 -55.00   0.50    0.05    --  -74.00 -68.00  -9.40   50
 88  \w    -77.00 -52.00   0.50    0.05    --  -74.00 -75.00 155.31   50
 89  \w     52.00  78.00   0.50    0.05    --   74.00  76.00  96.65   52
 90  \w    108.00 134.00   0.50    0.05    --   74.00  76.00-128.09   52
 91  \w     52.00  78.00   0.50    0.05    --   74.00  76.00-128.09   52
 92  \w   -150.00-121.00   0.50    0.06    --  -78.00 -73.00 -47.53   58
 93  \w    -86.00 -60.00   0.50    0.06    --  -78.00 -66.00  28.70   52
 94  \w    -82.00 -57.00   0.50    0.06    --  -78.00 -73.00 -47.53   50
 95  \w    -90.00 -65.00   0.50    0.06    --  -82.00 -63.00 177.84   50
 96  \w    -87.00 -61.00   0.50    0.06    --  -82.00 -72.00 -87.99   52
 97  \w    -96.00 -70.00   0.50    0.06    --  -82.00 -54.00-152.86   52
 98  \w    -95.00 -69.00   0.50    0.06    --  -86.00 -62.00 -59.30   52
 99  \w    -93.00 -67.00   0.50    0.06    --  -86.00 -67.00-107.40   52
100  \w    -91.00 -66.00   0.50    0.06    --  -86.00 -70.00-137.04   50
101  \w    -90.00 -65.00   0.50    0.06    --  -86.00 -72.00  13.59   50
102  \w    -93.00 -67.00   0.50    0.06    --  -86.00 -69.00 156.41   52
103  \w   -102.00 -69.00   0.50    0.06    --  -86.00 -62.00 -72.67   66
104  \w    -97.00 -71.00   0.50    0.06    --  -86.00 -55.00  40.13   52
105  \w    -95.00 -69.00   0.50    0.06    --  -90.00 -74.00 -18.00   52
106  \w    -94.00 -68.00   0.50    0.06    --  -90.00 -74.00 126.49   52
107  \w    -99.00 -73.00   0.50    0.06    --  -90.00 -65.00  67.30   52
108  \w    -94.00 -68.00   0.50    0.06    --  -90.00 -76.00-174.64   52
109  \w    -96.00 -71.00   0.50    0.06    --  -94.00 -76.00 113.55   50
110  \w    -97.00 -72.00   0.50    0.06    --  -94.00 -74.00  16.77   50
111  \w   -108.00 -75.00   0.50    0.06    --  -98.00 -77.00  -6.46   66
112  \w   -105.00 -75.00   0.50    0.06    --  -98.00 -78.00 153.07   60
113  \w   -106.00 -80.00   0.50    0.06    --  -98.00 -64.00 -92.30   52
114  \w   -163.00-137.00   0.50    0.06    --  -98.00 -77.00  -6.46   52
115  \w   -100.00 -74.00   0.50    0.06    --  -98.00 -79.00 114.51   52
116  \w   -105.00 -79.00   0.50    0.06    --  -98.00 -67.00-137.79   52
117  \w   -114.00 -87.00   0.50    0.06    -- -102.00 -55.00  40.40   54
118  \w   -161.00-120.00   0.50    0.06    -- -106.00 -75.00  35.32   82
119  \w   -125.00 -82.00   0.50    0.06    -- -106.00 -82.00 -88.16   86
120  \w   -110.00 -84.00   0.50    0.06    -- -106.00 -75.00 113.13   52
121  \w   -159.00-133.00   0.50    0.06    -- -106.00 -68.00 118.16   52
122  \w   -176.00-151.00   0.50    0.06    -- -106.00 -82.00 -88.16   50
123  \w   -170.00-144.00   0.50    0.06    -- -106.00 -75.00 113.13   52
124  \w   -114.00 -85.00   0.50    0.06    -- -106.00 -80.00  26.44   58
125  \w   -113.00 -86.00   0.50    0.06    -- -106.00 -71.00-153.72   54
126  \w   -163.00-122.00   0.50    0.06    -- -106.00 -80.00  26.44   82
127  \w   -162.00-126.00   0.50    0.06    -- -106.00 -71.00-153.72   72
128  \w   -147.00 -89.00   0.50    0.06    -- -106.00 -69.00 -91.20  116
129  \w   -117.00 -89.00   0.50    0.06    -- -106.00 -64.00 -69.23   56
130  \w    -60.00 -34.00   0.50    0.06    -- -106.00  61.00-180.00   52
131  \w   -172.00-124.00   0.50    0.06    -- -106.00 -64.00 -69.23   96
132  \w   -142.00 -84.00   0.50    0.06    -- -106.00 -77.00  60.00  116
133  \w   -108.00 -83.00   0.50    0.06    -- -106.00 -77.00 -30.00   50
134  \w   -130.00 -89.00   0.50    0.06    -- -106.00 -61.00-150.00   82
135  \w   -113.00 -88.00   0.50    0.06    -- -106.00 -64.00-176.28   50
136  \w   -165.00-139.00   0.50    0.06    -- -106.00 -77.00 -30.00   52
137  \w   -124.00 -88.00   0.50    0.06    -- -106.00 -64.00  88.01   72
138  \w   -136.00 -89.00   0.50    0.06    -- -106.00 -63.00  32.50   94
139  \w   -121.00 -83.00   0.50    0.06    -- -106.00 -83.00  90.67   76
140  \w   -107.00 -82.00   0.50    0.06    -- -106.00 -80.00-169.23   50
141  \w    -78.00 -33.00   0.50    0.06    -- -106.00  77.00   0.00   90
142  \w   -113.00 -88.00   0.50    0.06    -- -106.00 -65.00-118.09   50
143  \w   -158.00-132.00   0.50    0.06    -- -106.00 -65.00-118.09   52
144  \w   -115.00 -89.00   0.50    0.06    -- -106.00 -64.00 159.83   52
145  \w   -147.00-121.00   0.50    0.06    -- -106.00 -64.00 159.83   52
146  \w   -126.00 -84.00   0.50    0.06    -- -106.00 -79.00-122.63   84
147  \w   -162.00-136.00   0.50    0.06    -- -106.00 -79.00-122.63   52
148  \w   -127.00 -83.00   0.50    0.06    -- -106.00 -76.00 143.22   88
149  \w   -142.00 -83.00   0.50    0.06    -- -106.00 -80.00  -1.40  118
150  \w   -126.00 -87.00   0.50    0.06    -- -106.00 -68.00 118.16   78
151  \w   -109.00 -84.00   0.50    0.06    -- -106.00 -75.00  35.32   50
152  \w   -175.00-149.00   0.50    0.06    -- -106.00 -76.00 143.22   52
153  \w     91.00 142.00   0.50    0.06    --  107.75  61.00 -60.00  102
154  \w     98.00 127.00   0.50    0.06    --  107.75  45.00 -30.00   58
155  \w     89.00 115.00   0.50    0.06    --  107.75  77.00 120.00   52
156  \w     35.00  60.00   0.50    0.06    --  107.75 -61.00-180.00   50
157  \w     36.00  63.00   0.50    0.06    --  107.75 -94.00 120.00   54
158  \w     62.00  88.00   0.50    0.06    --  107.75 -77.00  30.00   52
;
_diffrn_measurement_device 'four-circle diffractometer'
_diffrn_measurement_device_type 'XtaLAB Synergy, Single source at home/near, HyPix'
_diffrn_measurement_method '\w scans'
_diffrn_orient_matrix_type 'CrysAlisPro convention (1999,Acta A55,543-557)'
_diffrn_orient_matrix_UB_11 -0.0827101000
_diffrn_orient_matrix_UB_12 0.0874229000
_diffrn_orient_matrix_UB_13 -0.0839036000
_diffrn_orient_matrix_UB_21 0.0472613000
_diffrn_orient_matrix_UB_22 -0.1700667000
_diffrn_orient_matrix_UB_23 -0.0604821000
_diffrn_orient_matrix_UB_31 -0.1933210000
_diffrn_orient_matrix_UB_32 -0.0866197000
_diffrn_orient_matrix_UB_33 -0.0019581000
_diffrn_radiation_monochromator mirror
_diffrn_radiation_probe x-ray
_diffrn_radiation_type 'Cu K\a'
_diffrn_radiation_wavelength 1.54184
_diffrn_reflns_av_R_equivalents 0.0866
_diffrn_reflns_av_unetI/netI 0.0555
_diffrn_reflns_Laue_measured_fraction_full 0.999
_diffrn_reflns_Laue_measured_fraction_max 0.982
_diffrn_reflns_limit_h_max 8
_diffrn_reflns_limit_h_min -9
_diffrn_reflns_limit_k_max 9
_diffrn_reflns_limit_k_min -9
_diffrn_reflns_limit_l_max 19
_diffrn_reflns_limit_l_min -19
_diffrn_reflns_number 26330
_diffrn_reflns_point_group_measured_fraction_full 0.952
_diffrn_reflns_point_group_measured_fraction_max 0.921
_diffrn_reflns_theta_full 67.684
_diffrn_reflns_theta_max 77.043
_diffrn_reflns_theta_min 2.967
_diffrn_source 'micro-focus sealed X-ray tube'
_diffrn_source_type 'PhotonJet (Cu) X-ray Source'
_exptl_absorpt_coefficient_mu 15.676
_exptl_absorpt_correction_T_max 1.00000
_exptl_absorpt_correction_T_min 0.27079
_exptl_absorpt_correction_type multi-scan
_exptl_absorpt_process_details
;
CrysAlisPro 1.171.40.71a (Rigaku Oxford Diffraction, 2020)
Empirical absorption correction using spherical harmonics,
 implemented in SCALE3 ABSPACK scaling algorithm.
;
_exptl_crystal_colour colourless
_exptl_crystal_colour_primary colourless
_exptl_crystal_density_diffrn 1.712
_exptl_crystal_description plate
_exptl_crystal_F_000 408
_exptl_crystal_size_max 0.23
_exptl_crystal_size_mid 0.21
_exptl_crystal_size_min 0.19
_refine_diff_density_max 0.962
_refine_diff_density_min -1.695
_refine_diff_density_rms 0.136
_refine_ls_abs_structure_details
;
 Flack x determined using 2650 quotients [(I+)-(I-)]/[(I+)+(I-)]
 (Parsons, Flack and Wagner, Acta Cryst. B69 (2013) 249-259).
;
_refine_ls_abs_structure_Flack 0.24(4)
_refine_ls_extinction_method none
_refine_ls_goodness_of_fit_ref 1.092
_refine_ls_hydrogen_treatment constr
_refine_ls_matrix_type full
_refine_ls_number_parameters 413
_refine_ls_number_reflns 6284
_refine_ls_number_restraints 3
_refine_ls_restrained_S_all 1.091
_refine_ls_R_factor_all 0.0437
_refine_ls_R_factor_gt 0.0418
_refine_ls_shift/su_max 0.001
_refine_ls_shift/su_mean 0.000
_refine_ls_structure_factor_coef Fsqd
_refine_ls_weighting_details 'w=1/[\s^2^(Fo^2^)+(0.0782P)^2^] where P=(Fo^2^+2Fc^2^)/3'
_refine_ls_weighting_scheme calc
_refine_ls_wR_factor_gt 0.1095
_refine_ls_wR_factor_ref 0.1111
_reflns_Friedel_coverage 0.875
_reflns_Friedel_fraction_full 0.906
_reflns_Friedel_fraction_max 0.860
_reflns_number_gt 6011
_reflns_number_total 6284
_reflns_threshold_expression 'I > 2\s(I)'
_cod_data_source_file d3nj03823h3.cif
_cod_data_source_block 16409_gai-875
_cod_depositor_comments 'Adding full bibliography for 7062994--7063002.cif.'
_cod_database_code 7062997
_shelx_shelxl_version_number 2018/3
_chemical_oxdiff_formula 'C18 H14 I N3 O '
_shelx_space_group_comment
;
The symmetry employed for this shelxl refinement is uniquely defined
by the following loop, which should always be used as a source of
symmetry information in preference to the above space-group names.
They are only intended as comments.
;
_olex2_refinement_description
;
1. Uiso/Uaniso restraints and constraints
Uanis(C008) = Uanis(C00B)
2.a Aromatic/amide H refined with riding coordinates:
 C006(H006), C00E(H00E), C00G(H00G), C00H(H00H), C00J(H00J), C00K(H00K),
 C00N(H00N), C00O(H00O), C00T(H00T), C00U(H00U), C00W(H00W), C00X(H00X),
 C00Y(H00Y), C00Z(H00Z), C010(H010), C1(H1)
2.b Idealised Me refined as rotating group:
 C00P(H00D,H00F,H00I), C00S(H00A,H00B,H00C), C011(H01D,H01E,H01F), C012(H01A,
 H01B,H01C)
;
_olex2_submission_special_instructions 'No special instructions were received'
_oxdiff_exptl_absorpt_empirical_details
;
Empirical correction (ABSPACK) includes:
- Absorption correction using spherical harmonics
- Frame scaling
;
_oxdiff_exptl_absorpt_empirical_full_max 6.266
_oxdiff_exptl_absorpt_empirical_full_min 0.347

loop_
_space_group_symop_operation_xyz
'x, y, z'

loop_
_atom_site_label
_atom_site_type_symbol
_atom_site_fract_x
_atom_site_fract_y
_atom_site_fract_z
_atom_site_U_iso_or_equiv
_atom_site_adp_type
_atom_site_occupancy
_atom_site_site_symmetry_order
_atom_site_calc_flag
_atom_site_refinement_flags_posn
_atom_site_refinement_flags_adp
_atom_site_refinement_flags_occupancy
_atom_site_disorder_assembly
_atom_site_disorder_group
I001 I -0.19300(4) 0.00929(3) 0.26933(2) 0.0193(2) Uani 1 1 d . . . . .
I002 I 1.20145(4) 0.99062(4) 0.74060(2) 0.0191(2) Uani 1 1 d . . . . .
C003 C 2.150(2) 0.7803(18) 1.0540(8) 0.017(3) Uani 1 1 d . . . . .
O004 O 0.6303(16) 0.2190(15) 0.5502(8) 0.029(2) Uani 1 1 d . . . . .
C005 C -0.787(2) 0.2968(18) 0.0654(10) 0.023(3) Uani 1 1 d . . . . .
C006 C 1.835(2) 0.6710(17) 1.0352(9) 0.023(3) Uani 1 1 d . . . . .
H006 H 1.740281 0.619964 1.059692 0.028 Uiso 1 1 calc R U . . .
N007 N -0.0258(15) 0.3976(15) 0.3297(7) 0.018(2) Uani 1 1 d . . . . .
C008 C 1.4701(18) 0.6299(17) 0.8391(9) 0.0183(19) Uani 1 1 d . . . . .
N009 N -0.049(2) 0.5700(16) 0.3179(9) 0.023(3) Uani 1 1 d . . . . .
C00A C -0.292(2) 0.4075(17) 0.2329(10) 0.020(3) Uani 1 1 d . . . . .
C00B C 0.5460(18) 0.7405(18) 0.5112(9) 0.0183(19) Uani 1 1 d . . . . .
C00C C 0.870(2) 0.6584(17) 0.6235(9) 0.022(3) Uani 1 1 d . . . . .
N00D N -0.204(2) 0.5826(16) 0.2600(9) 0.025(3) Uani 1 1 d . . . . .
C00E C 1.940(2) 0.7772(18) 0.9101(9) 0.021(3) Uani 1 1 d . . . . .
H00E H 1.917015 0.799428 0.849474 0.025 Uiso 1 1 calc R U . . .
C00F C 1.1798(19) 0.7106(17) 0.7307(9) 0.020(3) Uani 1 1 d . . . . .
C00G C 0.540(2) 0.6859(17) 0.5922(10) 0.022(3) Uani 1 1 d . . . . .
H00G H 0.422486 0.676145 0.609673 0.027 Uiso 1 1 calc R U . . .
C00H C 2.116(2) 0.8138(17) 0.9642(9) 0.020(3) Uani 1 1 d . . . . .
H00H H 2.214027 0.861615 0.940527 0.024 Uiso 1 1 calc R U . . .
N00I N 1.058(2) 0.4267(17) 0.6928(9) 0.025(3) Uani 1 1 d . . . . .
C00J C -1.001(2) 0.2891(18) -0.0774(9) 0.023(3) Uani 1 1 d . . . . .
H00J H -1.024435 0.311236 -0.138032 0.028 Uiso 1 1 calc R U . . .
C00K C 0.1220(19) 0.2873(18) 0.4680(9) 0.023(3) Uani 1 1 d . . . . .
H00K H 0.003672 0.279591 0.484414 0.028 Uiso 1 1 calc R U . . .
C00L C -0.607(2) 0.3354(17) 0.1203(9) 0.023(3) Uani 1 1 d . . . . .
N00M N 1.2167(19) 0.4193(15) 0.7497(8) 0.021(2) Uani 1 1 d . . . . .
C00N C 0.719(2) 0.757(2) 0.4846(10) 0.029(3) Uani 1 1 d . . . . .
H00N H 0.725586 0.797871 0.429163 0.034 Uiso 1 1 calc R U . . .
C00O C 0.3088(19) 0.3569(17) 0.3611(9) 0.022(3) Uani 1 1 d . . . . .
H00O H 0.314419 0.396163 0.305361 0.026 Uiso 1 1 calc R U . . .
C00P C 2.346(2) 0.825(2) 1.1125(11) 0.032(3) Uani 1 1 d . . . . .
H00D H 2.439729 0.811227 1.074513 0.048 Uiso 1 1 calc R U . . .
H00F H 2.371454 0.742278 1.157447 0.048 Uiso 1 1 calc R U . . .
H00I H 2.351122 0.951247 1.142738 0.048 Uiso 1 1 calc R U . . .
C00Q C -0.1717(19) 0.2884(16) 0.2782(7) 0.017(2) Uani 1 1 d . . . . .
C00R C 1.613(2) 0.6632(18) 0.8876(10) 0.023(3) Uani 1 1 d . . . . .
C00S C 0.628(2) 0.1767(17) 0.6370(9) 0.023(3) Uani 1 1 d . . . . .
H00A H 0.560912 0.059847 0.631943 0.035 Uiso 1 1 calc R U . . .
H00B H 0.565361 0.272583 0.669637 0.035 Uiso 1 1 calc R U . . .
H00C H 0.756974 0.168291 0.669648 0.035 Uiso 1 1 calc R U . . .
C00T C 0.289(2) 0.2405(18) 0.5253(9) 0.021(3) Uani 1 1 d . . . . .
H00T H 0.281413 0.199799 0.580544 0.025 Uiso 1 1 calc R U . . .
C00U C 2.012(2) 0.7104(17) 1.0873(9) 0.022(3) Uani 1 1 d . . . . .
H00U H 2.036402 0.687857 1.147848 0.026 Uiso 1 1 calc R U . . .
O00V O 0.3814(16) 0.7788(14) 0.4600(7) 0.022(2) Uani 1 1 d . . . . .
C00W C 0.878(2) 0.7137(17) 0.5406(9) 0.024(3) Uani 1 1 d . . . . .
H00W H 0.995103 0.720923 0.522970 0.028 Uiso 1 1 calc R U . . .
C00X C -1.108(2) 0.1846(18) 0.0457(10) 0.024(3) Uani 1 1 d . . . . .
H00X H -1.202890 0.135690 0.070708 0.029 Uiso 1 1 calc R U . . .
C00Y C 0.470(2) 0.3112(19) 0.4176(10) 0.024(3) Uani 1 1 d . . . . .
H00Y H 0.587620 0.318543 0.400291 0.029 Uiso 1 1 calc R U . . .
C00Z C 0.698(2) 0.6456(17) 0.6480(8) 0.022(3) Uani 1 1 d . . . . .
H00Z H 0.691434 0.608499 0.704111 0.026 Uiso 1 1 calc R U . . .
C010 C -0.931(2) 0.2228(17) 0.0984(9) 0.021(3) Uani 1 1 d . . . . .
H010 H -0.907115 0.197920 0.158536 0.026 Uiso 1 1 calc R U . . .
C011 C 0.378(3) 0.823(2) 0.3701(10) 0.031(3) Uani 1 1 d . . . . .
H01D H 0.427765 0.721459 0.334523 0.047 Uiso 1 1 calc R U . . .
H01E H 0.454488 0.933423 0.374101 0.047 Uiso 1 1 calc R U . . .
H01F H 0.248658 0.842559 0.341202 0.047 Uiso 1 1 calc R U . . .
C012 C -1.334(2) 0.172(2) -0.1007(10) 0.027(3) Uani 1 1 d . . . . .
H01A H -1.392845 0.284423 -0.116990 0.041 Uiso 1 1 calc R U . . .
H01B H -1.413269 0.110226 -0.068348 0.041 Uiso 1 1 calc R U . . .
H01C H -1.320424 0.091614 -0.155195 0.041 Uiso 1 1 calc R U . . .
N013 N 1.0362(17) 0.6081(14) 0.6803(7) 0.019(2) Uani 1 1 d . . . . .
C014 C 0.1383(18) 0.3437(16) 0.3886(8) 0.018(2) Uani 1 1 d . . . . .
C015 C 1.291(2) 0.5910(19) 0.7746(9) 0.020(3) Uani 1 1 d . . . . .
C6 C 0.460(2) 0.2539(18) 0.5008(10) 0.024(3) Uani 1 1 d . . . . .
C3 C -0.458(2) 0.3702(19) 0.1731(10) 0.025(3) Uani 1 1 d . . . . .
C4 C 1.7957(19) 0.7069(18) 0.9455(9) 0.018(3) Uani 1 1 d . . . . .
C5 C -1.148(3) 0.2163(19) -0.0424(11) 0.029(4) Uani 1 1 d . . . . .
C1 C -0.8244(19) 0.3280(18) -0.0249(9) 0.020(3) Uani 1 1 d . . . . .
H1 H -0.728187 0.375787 -0.049618 0.024 Uiso 1 1 calc R U . . .

loop_
_atom_site_aniso_label
_atom_site_aniso_U_11
_atom_site_aniso_U_22
_atom_site_aniso_U_33
_atom_site_aniso_U_23
_atom_site_aniso_U_13
_atom_site_aniso_U_12
I001 0.0194(5) 0.0162(4) 0.0222(5) 0.0031(3) 0.0036(4) 0.0004(4)
I002 0.0188(5) 0.0155(4) 0.0227(5) 0.0027(3) 0.0033(4) 0.0002(3)
C003 0.012(6) 0.019(6) 0.017(6) 0.003(4) 0.001(5) 0.005(5)
O004 0.020(6) 0.032(6) 0.033(6) 0.003(4) -0.002(4) 0.003(4)
C005 0.029(8) 0.014(6) 0.031(7) 0.005(5) 0.017(6) 0.007(5)
C006 0.034(8) 0.013(5) 0.027(7) 0.005(5) 0.015(6) 0.001(5)
N007 0.015(5) 0.016(5) 0.021(5) 0.001(4) -0.002(4) -0.005(4)
C008 0.006(4) 0.020(4) 0.025(5) 0.002(3) -0.005(3) 0.004(3)
N009 0.022(7) 0.011(5) 0.036(7) 0.003(4) 0.003(5) -0.001(5)
C00A 0.026(8) 0.013(5) 0.026(6) 0.004(5) 0.014(6) 0.007(6)
C00B 0.006(4) 0.020(4) 0.025(5) 0.002(3) -0.005(3) 0.004(3)
C00C 0.027(8) 0.016(6) 0.023(6) 0.006(5) 0.004(5) 0.000(5)
N00D 0.025(7) 0.021(5) 0.031(6) 0.005(5) 0.011(5) 0.004(5)
C00E 0.023(7) 0.020(6) 0.022(6) 0.005(5) 0.010(5) 0.003(5)
C00F 0.018(6) 0.014(5) 0.031(7) 0.002(4) 0.013(5) 0.001(5)
C00G 0.028(8) 0.011(5) 0.030(7) 0.002(5) 0.012(6) -0.001(5)
C00H 0.016(7) 0.014(5) 0.028(7) 0.003(5) 0.002(5) 0.001(5)
N00I 0.029(7) 0.022(6) 0.024(6) 0.007(4) 0.006(5) 0.003(5)
C00J 0.032(8) 0.021(6) 0.019(6) 0.002(5) 0.011(6) 0.012(6)
C00K 0.014(7) 0.026(6) 0.028(7) 0.005(5) 0.001(5) 0.000(5)
C00L 0.028(8) 0.013(5) 0.026(7) -0.001(5) 0.006(6) 0.000(5)
N00M 0.023(6) 0.017(5) 0.021(6) 0.002(4) -0.001(5) -0.006(5)
C00N 0.030(8) 0.029(7) 0.029(7) 0.004(6) 0.009(6) -0.001(6)
C00O 0.020(7) 0.019(6) 0.023(6) -0.001(5) 0.000(5) -0.010(5)
C00P 0.028(8) 0.029(7) 0.037(8) 0.005(6) -0.001(6) -0.002(6)
C00Q 0.022(6) 0.015(5) 0.011(5) -0.002(4) 0.000(5) -0.004(5)
C00R 0.027(8) 0.018(6) 0.030(7) 0.009(5) 0.017(6) 0.009(5)
C00S 0.015(6) 0.018(6) 0.031(7) 0.003(5) -0.007(5) -0.002(5)
C00T 0.021(7) 0.022(6) 0.017(6) 0.003(5) -0.003(5) 0.002(5)
C00U 0.024(7) 0.016(6) 0.023(6) 0.001(4) 0.001(5) 0.006(5)
O00V 0.021(5) 0.023(5) 0.021(5) 0.004(4) 0.005(4) 0.000(4)
C00W 0.028(8) 0.022(6) 0.021(6) 0.000(5) 0.008(5) -0.003(6)
C00X 0.029(8) 0.017(6) 0.029(7) 0.002(5) 0.014(6) 0.001(6)
C00Y 0.017(7) 0.023(6) 0.030(7) -0.002(5) 0.003(6) 0.005(5)
C00Z 0.030(7) 0.018(6) 0.021(6) 0.003(5) 0.013(5) 0.012(5)
C010 0.023(7) 0.015(6) 0.023(6) 0.001(4) 0.000(5) 0.006(5)
C011 0.036(9) 0.035(8) 0.023(7) 0.007(5) 0.004(6) 0.001(7)
C012 0.019(7) 0.028(7) 0.030(7) 0.005(5) -0.005(6) 0.005(6)
N013 0.027(6) 0.013(5) 0.021(5) 0.005(4) 0.009(5) 0.001(4)
C014 0.017(6) 0.014(5) 0.019(6) -0.004(4) 0.001(5) 0.003(5)
C015 0.013(7) 0.027(7) 0.016(6) 0.002(5) -0.004(5) -0.006(5)
C6 0.041(8) 0.010(5) 0.022(5) -0.003(4) 0.010(5) -0.001(5)
C3 0.035(8) 0.022(5) 0.024(6) 0.010(4) 0.015(5) 0.004(5)
C4 0.010(6) 0.019(6) 0.022(6) -0.001(5) -0.004(5) 0.001(5)
C5 0.041(10) 0.009(5) 0.038(8) 0.001(5) 0.014(7) 0.007(6)
C1 0.013(6) 0.023(6) 0.026(7) 0.006(5) 0.004(5) 0.004(5)

loop_
_atom_type_symbol
_atom_type_description
_atom_type_scat_dispersion_real
_atom_type_scat_dispersion_imag
_atom_type_scat_source
C C 0.0181 0.0091 'International Tables Vol C Tables 4.2.6.8 and 6.1.1.4'
H H 0.0000 0.0000 'International Tables Vol C Tables 4.2.6.8 and 6.1.1.4'
I I -0.3257 6.8362 'International Tables Vol C Tables 4.2.6.8 and 6.1.1.4'
N N 0.0311 0.0180 'International Tables Vol C Tables 4.2.6.8 and 6.1.1.4'
O O 0.0492 0.0322 'International Tables Vol C Tables 4.2.6.8 and 6.1.1.4'

loop_
_geom_angle_atom_site_label_1
_geom_angle_atom_site_label_2
_geom_angle_atom_site_label_3
_geom_angle
_geom_angle_site_symmetry_1
_geom_angle_site_symmetry_3
_geom_angle_publ_flag
C00H C003 C00P 118.9(14) . . ?
C00U C003 C00H 119.9(14) . . ?
C00U C003 C00P 121.2(13) . . ?
C6 O004 C00S 115.5(12) . . ?
C010 C005 C00L 120.9(13) . . ?
C010 C005 C1 118.2(14) . . ?
C1 C005 C00L 120.8(14) . . ?
C00U C006 H006 120.1 . . ?
C00U C006 C4 119.8(14) . . ?
C4 C006 H006 120.1 . . ?
N009 N007 C00Q 110.9(11) . . ?
N009 N007 C014 121.0(11) . . ?
C00Q N007 C014 128.1(10) . . ?
C00R C008 C015 177.6(16) . . ?
N00D N009 N007 109.2(12) . . ?
C00Q C00A N00D 105.5(14) . . ?
C3 C00A N00D 125.0(13) . . ?
C3 C00A C00Q 129.5(12) . . ?
C00G C00B C00N 120.2(14) . . ?
O00V C00B C00G 117.1(14) . . ?
O00V C00B C00N 122.7(14) . . ?
C00W C00C N013 120.6(13) . . ?
C00Z C00C C00W 119.1(13) . . ?
C00Z C00C N013 120.3(12) . . ?
N009 N00D C00A 109.2(12) . . ?
C00H C00E H00E 120.2 . . ?
C00H C00E C4 119.6(13) . . ?
C4 C00E H00E 120.2 . . ?
N013 C00F I002 124.4(9) . . ?
N013 C00F C015 104.6(12) . . ?
C015 C00F I002 130.9(11) . . ?
C00B C00G H00G 119.5 . . ?
C00Z C00G C00B 121.0(14) . . ?
C00Z C00G H00G 119.5 . . ?
C003 C00H H00H 119.9 . . ?
C00E C00H C003 120.2(14) . . ?
C00E C00H H00H 119.9 . . ?
N00M N00I N013 106.8(12) . . ?
C5 C00J H00J 119.3 . . ?
C1 C00J H00J 119.3 . . ?
C1 C00J C5 121.4(14) . . ?
C00T C00K H00K 121.1 . . ?
C014 C00K H00K 121.1 . . ?
C014 C00K C00T 117.9(13) . . ?
C3 C00L C005 175.3(16) . . ?
N00I N00M C015 108.1(12) . . ?
C00B C00N H00N 120.8 . . ?
C00W C00N C00B 118.3(14) . . ?
C00W C00N H00N 120.8 . . ?
C00Y C00O H00O 120.9 . . ?
C00Y C00O C014 118.2(13) . . ?
C014 C00O H00O 120.9 . . ?
C003 C00P H00D 109.5 . . ?
C003 C00P H00F 109.5 . . ?
C003 C00P H00I 109.5 . . ?
H00D C00P H00F 109.5 . . ?
H00D C00P H00I 109.5 . . ?
H00F C00P H00I 109.5 . . ?
N007 C00Q I001 125.4(9) . . ?
N007 C00Q C00A 105.2(11) . . ?
C00A C00Q I001 129.4(10) . . ?
C008 C00R C4 177.9(16) . . ?
O004 C00S H00A 109.5 . . ?
O004 C00S H00B 109.5 . . ?
O004 C00S H00C 109.5 . . ?
H00A C00S H00B 109.5 . . ?
H00A C00S H00C 109.5 . . ?
H00B C00S H00C 109.5 . . ?
C00K C00T H00T 119.8 . . ?
C6 C00T C00K 120.4(13) . . ?
C6 C00T H00T 119.8 . . ?
C003 C00U C006 121.5(13) . . ?
C003 C00U H00U 119.2 . . ?
C006 C00U H00U 119.2 . . ?
C00B O00V C011 119.4(12) . . ?
C00C C00W H00W 119.4 . . ?
C00N C00W C00C 121.1(14) . . ?
C00N C00W H00W 119.4 . . ?
C010 C00X H00X 119.4 . . ?
C5 C00X H00X 119.4 . . ?
C5 C00X C010 121.2(15) . . ?
C00O C00Y H00Y 119.8 . . ?
C00O C00Y C6 120.4(15) . . ?
C6 C00Y H00Y 119.8 . . ?
C00C C00Z H00Z 119.9 . . ?
C00G C00Z C00C 120.3(13) . . ?
C00G C00Z H00Z 119.9 . . ?
C005 C010 H010 119.1 . . ?
C00X C010 C005 121.7(14) . . ?
C00X C010 H010 119.1 . . ?
O00V C011 H01D 109.5 . . ?
O00V C011 H01E 109.5 . . ?
O00V C011 H01F 109.5 . . ?
H01D C011 H01E 109.5 . . ?
H01D C011 H01F 109.5 . . ?
H01E C011 H01F 109.5 . . ?
H01A C012 H01B 109.5 . . ?
H01A C012 H01C 109.5 . . ?
H01B C012 H01C 109.5 . . ?
C5 C012 H01A 109.5 . . ?
C5 C012 H01B 109.5 . . ?
C5 C012 H01C 109.5 . . ?
C00F N013 C00C 130.5(11) . . ?
C00F N013 N00I 110.2(12) . . ?
N00I N013 C00C 119.3(12) . . ?
C00K C014 N007 119.8(12) . . ?
C00K C014 C00O 123.3(13) . . ?
C00O C014 N007 116.8(12) . . ?
C00F C015 C008 128.0(13) . . ?
N00M C015 C008 121.7(13) . . ?
N00M C015 C00F 110.3(13) . . ?
O004 C6 C00T 126.6(14) . . ?
O004 C6 C00Y 113.8(15) . . ?
C00T C6 C00Y 119.7(15) . . ?
C00L C3 C00A 179.2(15) . . ?
C006 C4 C00R 121.7(14) . . ?
C00E C4 C006 118.9(13) . . ?
C00E C4 C00R 119.2(13) . . ?
C00J C5 C012 120.3(15) . . ?
C00X C5 C00J 117.5(17) . . ?
C00X C5 C012 122.1(16) . . ?
C005 C1 H1 120.0 . . ?
C00J C1 C005 119.9(14) . . ?
C00J C1 H1 120.0 . . ?

loop_
_geom_bond_atom_site_label_1
_geom_bond_atom_site_label_2
_geom_bond_distance
_geom_bond_site_symmetry_2
_geom_bond_publ_flag
I001 C00Q 2.058(12) . ?
I002 C00F 2.064(13) . ?
C003 C00H 1.409(19) . ?
C003 C00P 1.53(2) . ?
C003 C00U 1.35(2) . ?
O004 C00S 1.414(18) . ?
O004 C6 1.37(2) . ?
C005 C00L 1.42(2) . ?
C005 C010 1.39(2) . ?
C005 C1 1.411(19) . ?
C006 H006 0.9500 . ?
C006 C00U 1.38(2) . ?
C006 C4 1.413(19) . ?
N007 N009 1.323(17) . ?
N007 C00Q 1.377(16) . ?
N007 C014 1.445(17) . ?
C008 C00R 1.16(2) . ?
C008 C015 1.475(19) . ?
N009 N00D 1.31(2) . ?
C00A N00D 1.42(2) . ?
C00A C00Q 1.405(19) . ?
C00A C3 1.37(2) . ?
C00B C00G 1.37(2) . ?
C00B C00N 1.41(2) . ?
C00B O00V 1.353(18) . ?
C00C C00W 1.402(19) . ?
C00C C00Z 1.39(2) . ?
C00C N013 1.430(18) . ?
C00E H00E 0.9500 . ?
C00E C00H 1.39(2) . ?
C00E C4 1.41(2) . ?
C00F N013 1.335(18) . ?
C00F C015 1.36(2) . ?
C00G H00G 0.9500 . ?
C00G C00Z 1.36(2) . ?
C00H H00H 0.9500 . ?
N00I N00M 1.31(2) . ?
N00I N013 1.391(17) . ?
C00J H00J 0.9500 . ?
C00J C5 1.43(2) . ?
C00J C1 1.38(2) . ?
C00K H00K 0.9500 . ?
C00K C00T 1.427(19) . ?
C00K C014 1.37(2) . ?
C00L C3 1.23(2) . ?
N00M C015 1.355(18) . ?
C00N H00N 0.9500 . ?
C00N C00W 1.37(2) . ?
C00O H00O 0.9500 . ?
C00O C00Y 1.39(2) . ?
C00O C014 1.40(2) . ?
C00P H00D 0.9800 . ?
C00P H00F 0.9800 . ?
C00P H00I 0.9800 . ?
C00R C4 1.45(2) . ?
C00S H00A 0.9800 . ?
C00S H00B 0.9800 . ?
C00S H00C 0.9800 . ?
C00T H00T 0.9500 . ?
C00T C6 1.38(2) . ?
C00U H00U 0.9500 . ?
O00V C011 1.457(17) . ?
C00W H00W 0.9500 . ?
C00X H00X 0.9500 . ?
C00X C010 1.38(2) . ?
C00X C5 1.38(2) . ?
C00Y H00Y 0.9500 . ?
C00Y C6 1.42(2) . ?
C00Z H00Z 0.9500 . ?
C010 H010 0.9500 . ?
C011 H01D 0.9800 . ?
C011 H01E 0.9800 . ?
C011 H01F 0.9800 . ?
C012 H01A 0.9800 . ?
C012 H01B 0.9800 . ?
C012 H01C 0.9800 . ?
C012 C5 1.48(3) . ?
C1 H1 0.9500 . ?

loop_
_geom_torsion_atom_site_label_1
_geom_torsion_atom_site_label_2
_geom_torsion_atom_site_label_3
_geom_torsion_atom_site_label_4
_geom_torsion
_geom_torsion_site_symmetry_1
_geom_torsion_site_symmetry_2
_geom_torsion_site_symmetry_3
_geom_torsion_site_symmetry_4
_geom_torsion_publ_flag
I002 C00F N013 C00C 0.1(19) . . . . ?
I002 C00F N013 N00I -176.1(9) . . . . ?
I002 C00F C015 C008 -5(2) . . . . ?
I002 C00F C015 N00M 176.8(9) . . . . ?
N007 N009 N00D C00A 1.3(17) . . . . ?
N009 N007 C00Q I001 177.1(9) . . . . ?
N009 N007 C00Q C00A -0.6(14) . . . . ?
N009 N007 C014 C00K 110.1(15) . . . . ?
N009 N007 C014 C00O -68.3(16) . . . . ?
C00B C00G C00Z C00C 0(2) . . . . ?
C00B C00N C00W C00C -2(2) . . . . ?
N00D C00A C00Q I001 -176.3(9) . . . . ?
N00D C00A C00Q N007 1.3(14) . . . . ?
C00G C00B C00N C00W 2(2) . . . . ?
C00G C00B O00V C011 -174.9(12) . . . . ?
C00H C003 C00U C006 0(2) . . . . ?
C00H C00E C4 C006 -1.5(19) . . . . ?
C00H C00E C4 C00R -177.9(12) . . . . ?
N00I N00M C015 C008 179.6(13) . . . . ?
N00I N00M C015 C00F -1.7(18) . . . . ?
C00K C00T C6 O004 177.9(13) . . . . ?
C00K C00T C6 C00Y -1(2) . . . . ?
C00L C005 C010 C00X 179.9(13) . . . . ?
C00L C005 C1 C00J 179.8(12) . . . . ?
N00M N00I N013 C00C -177.7(12) . . . . ?
N00M N00I N013 C00F -1.0(15) . . . . ?
C00N C00B C00G C00Z -1(2) . . . . ?
C00N C00B O00V C011 6(2) . . . . ?
C00O C00Y C6 O004 -178.1(12) . . . . ?
C00O C00Y C6 C00T 1(2) . . . . ?
C00P C003 C00H C00E -179.0(13) . . . . ?
C00P C003 C00U C006 179.4(13) . . . . ?
C00Q N007 N009 N00D -0.4(16) . . . . ?
C00Q N007 C014 C00K -71.5(17) . . . . ?
C00Q N007 C014 C00O 110.0(15) . . . . ?
C00Q C00A N00D N009 -1.6(16) . . . . ?
C00S O004 C6 C00T -4(2) . . . . ?
C00S O004 C6 C00Y 174.7(11) . . . . ?
C00T C00K C014 N007 -178.2(11) . . . . ?
C00T C00K C014 C00O 0(2) . . . . ?
C00U C003 C00H C00E 1(2) . . . . ?
C00U C006 C4 C00E 2.0(19) . . . . ?
C00U C006 C4 C00R 178.3(12) . . . . ?
O00V C00B C00G C00Z -179.7(12) . . . . ?
O00V C00B C00N C00W -179.4(13) . . . . ?
C00W C00C C00Z C00G 0(2) . . . . ?
C00W C00C N013 C00F 73.5(19) . . . . ?
C00W C00C N013 N00I -110.6(14) . . . . ?
C00Y C00O C014 N007 178.1(10) . . . . ?
C00Y C00O C014 C00K 0(2) . . . . ?
C00Z C00C C00W C00N 1(2) . . . . ?
C00Z C00C N013 C00F -109.3(16) . . . . ?
C00Z C00C N013 N00I 66.6(17) . . . . ?
C010 C005 C1 C00J 1.4(19) . . . . ?
C010 C00X C5 C00J 0(2) . . . . ?
C010 C00X C5 C012 178.3(14) . . . . ?
N013 C00C C00W C00N 178.2(12) . . . . ?
N013 C00C C00Z C00G -177.1(11) . . . . ?
N013 C00F C015 C008 179.7(14) . . . . ?
N013 C00F C015 N00M 1.1(16) . . . . ?
N013 N00I N00M C015 1.6(16) . . . . ?
C014 N007 N009 N00D 178.2(12) . . . . ?
C014 N007 C00Q I001 -1.3(19) . . . . ?
C014 N007 C00Q C00A -179.1(12) . . . . ?
C014 C00K C00T C6 1(2) . . . . ?
C014 C00O C00Y C6 -0.3(19) . . . . ?
C015 C00F N013 C00C 176.2(13) . . . . ?
C015 C00F N013 N00I -0.1(14) . . . . ?
C3 C00A N00D N009 179.7(13) . . . . ?
C3 C00A C00Q I001 2(2) . . . . ?
C3 C00A C00Q N007 179.9(14) . . . . ?
C4 C006 C00U C003 -1(2) . . . . ?
C4 C00E C00H C003 0(2) . . . . ?
C5 C00J C1 C005 0(2) . . . . ?
C5 C00X C010 C005 1(2) . . . . ?
C1 C005 C010 C00X -1.7(19) . . . . ?
C1 C00J C5 C00X -0.6(19) . . . . ?
C1 C00J C5 C012 -178.6(13) . . . . ?
